data_9017545
loop_
_publ_author_name
'Groat, L. A.'
'Grew, E. S.'
'Evans, R. J.'
'Pieczka, A.'
'Ercit, T. S.'

_publ_section_title
;
 The crystal chemistry of holtite
 Sample: H3
;
_journal_name_full 'Mineralogical Magazine'
_journal_page_first 1033
_journal_page_last 1050
_journal_volume 73
_journal_year 2009
_chemical_compound_source 'Greenbushes tinfield, Bridgetown-Greenbushes Shire, Australia'
_chemical_formula_sum 'Al6.374 As0.052 B O17.156 Sb0.792 Si2.156 Ta0.26'
_chemical_name_mineral Holtite
_space_group_IT_number 62
_space_group_name_Hall '-P 2ac 2n'
_space_group_name_H-M_alt 'P n m a'
_symmetry_space_group_name_H-M 'P n m a'
_cell_angle_alpha 90
_cell_angle_beta 90
_cell_angle_gamma 90
_cell_length_a 4.6900
_cell_length_b 11.897
_cell_length_c 20.385
_cell_formula_units_Z 4
_cell_volume 1137.420
_database_code_amcsd 0019927
_exptl_crystal_density_diffrn 3.885
_cod_data_source_file inputs/fixed/downloads/18/18347.cif
_cod_data_source_block 18347
_cod_original_cell_volume 1137.421
_cod_original_formula_sum 'Al6.374 Ta.26 Si2.156 Sb.792 As.052 B O17.156'
_cod_database_code 9017545

loop_
_space_group_symop_operation_xyz
x,y,z
x,1/2-y,z
-x,1/2+y,-z
1/2-x,1/2+y,1/2+z
1/2+x,1/2-y,1/2-z
1/2+x,y,1/2-z
1/2-x,-y,1/2+z
-x,-y,-z

loop_
_atom_site_label
_atom_site_fract_x
_atom_site_fract_y
_atom_site_fract_z
_atom_site_occupancy
_atom_site_U_iso_or_equiv
Al1 0.40563 0.75000 0.24991 0.46000 0.00500
Ta1 0.40563 0.75000 0.24991 0.26000 0.00500
Al2 0.55710 0.61078 0.47353 0.99400 0.00390
Al3 0.05860 0.48992 0.43149 0.99200 0.00410
Al4 0.05980 0.35925 0.29023 0.97100 0.00610
Si1 0.08740 0.75000 0.40790 0.71800 0.00330
Sb1 0.11350 0.75000 0.38349 0.24000 0.00670
As1 0.11350 0.75000 0.38349 0.04200 0.00670
Si2 0.58780 0.52090 0.32970 0.71900 0.00410
Sb2 0.61080 0.56190 0.31676 0.27600 0.00600
As2 0.61080 0.56190 0.31676 0.00500 0.00600
B 0.22650 0.25000 0.41600 1.00000 0.00470
O1 0.37900 0.75000 0.45730 1.00000 0.00570
O2 0.16220 0.75000 0.33030 0.71800 0.00860
O3 0.89140 0.63800 0.42427 1.00000 0.00550
O4 0.40170 0.43490 0.28166 1.00000 0.00620
O5 0.39180 0.55070 0.39412 1.00000 0.00500
O6 0.88280 0.45060 0.35194 1.00000 0.00600
O7 0.66070 0.63310 0.28848 0.71900 0.00860
O8 0.17370 0.25000 0.35013 1.00000 0.00710
O9 0.25400 0.35060 0.44791 1.00000 0.00570
O10 0.76110 0.25000 0.27320 1.00000 0.00800
O11 0.75000 0.46730 0.48840 1.00000 0.00370

loop_
_cod_related_entry_id
_cod_related_entry_database
_cod_related_entry_code
1 AMCSD 0019927
